data_8106701
loop_
_publ_author_name
'Zhao, Ji-Xing'
'Zhao, Li'
'Li, Peng-Peng'
'Zhu, Zhao-Bin'
'An, Qin-Qin'
'Wang, Fei'

_publ_section_title
;
 Synthesis and crystal structure of
 tetrakis(\m2-methanolato)-dimethanol-bis(\m2-2-acetyl-1,3-bis(3,5-dibromo-2-oxidophenyl)propane-1,3-bis(olato)-\k5
 O 1,O 2,O 3:O 3,O 4,O 5)tetramanganese(III), C40H40Br8Mn4O16
;
_journal_issue 6
_journal_name_full 'Zeitschrift f\"ur Kristallographie - New Crystal Structures'
_journal_page_first 855
_journal_page_last 857
_journal_paper_doi 10.1515/ncrs-2017-0008
_journal_volume 232
_journal_year 2017
_chemical_formula_moiety 'C40 H40 Br8 Mn4 O16'
_chemical_formula_sum 'C40 H40 Br8 Mn4 O16'
_chemical_formula_weight 1635.76
_space_group_crystal_system triclinic
_space_group_IT_number 2
_space_group_name_Hall '-P 1'
_space_group_name_H-M_alt 'P -1'
_atom_sites_solution_hydrogens mixed
_atom_sites_solution_primary direct
_cell_angle_alpha 70.937(10)
_cell_angle_beta 76.049(11)
_cell_angle_gamma 80.984(9)
_cell_formula_units_Z 1
_cell_length_a 9.3446(11)
_cell_length_b 11.6799(11)
_cell_length_c 12.5833(16)
_cell_measurement_reflns_used 1566
_cell_measurement_temperature 293(2)
_cell_measurement_theta_max 23.3330
_cell_measurement_theta_min 3.5820
_cell_volume 1255.2(3)
_computing_cell_refinement
;
CrysAlisPro, Agilent Technologies,
Version 1.171.37.35 (release 13-08-2014 CrysAlis171 .NET)
(compiled Aug 13 2014,18:06:01)
;
_computing_data_collection
;
CrysAlisPro, Agilent Technologies,
Version 1.171.37.35 (release 13-08-2014 CrysAlis171 .NET)
(compiled Aug 13 2014,18:06:01)
;
_computing_data_reduction
;
CrysAlisPro, Agilent Technologies,
Version 1.171.37.35 (release 13-08-2014 CrysAlis171 .NET)
(compiled Aug 13 2014,18:06:01)
;
_computing_molecular_graphics 'Olex2 (Dolomanov et al., 2009)'
_computing_publication_material 'Olex2 (Dolomanov et al., 2009)'
_computing_structure_refinement 'ShelXL (Sheldrick, 2015)'
_computing_structure_solution 'ShelXS (Sheldrick, 2008)'
_diffrn_ambient_temperature 293(2)
_diffrn_detector 'CCD plate'
_diffrn_detector_area_resol_mean 16.0733
_diffrn_detector_type Eos
_diffrn_measured_fraction_theta_full 0.998
_diffrn_measured_fraction_theta_max 0.998
_diffrn_measurement_details
;
#__ type_ start__ end____ width___ exp.time_
  1 omega  -52.00   35.00   1.5000    4.0000
omega____ theta____ kappa____ phi______ frames
    -       21.0541  -19.0000  -30.0000 58

#__ type_ start__ end____ width___ exp.time_
  2 omega  -11.00   25.00   1.5000    4.0000
omega____ theta____ kappa____ phi______ frames
    -      -16.8354  -99.0000    0.0000 24

#__ type_ start__ end____ width___ exp.time_
  3 omega  -19.00   59.00   1.5000    4.0000
omega____ theta____ kappa____ phi______ frames
    -       21.0541  -99.0000  -30.0000 52

#__ type_ start__ end____ width___ exp.time_
  4 omega   -6.00   24.00   1.5000    4.0000
omega____ theta____ kappa____ phi______ frames
    -      -16.8354  -99.0000  120.0000 20

#__ type_ start__ end____ width___ exp.time_
  5 omega  -23.00   35.50   1.5000    4.0000
omega____ theta____ kappa____ phi______ frames
    -       21.0541  -57.0000 -150.0000 39

#__ type_ start__ end____ width___ exp.time_
  6 omega  -48.00   42.00   1.5000    4.0000
omega____ theta____ kappa____ phi______ frames
    -       21.0541  -57.0000   90.0000 60
;
_diffrn_measurement_device 'four-circle diffractometer'
_diffrn_measurement_device_type 'SuperNova, Dual, Cu at zero, Eos'
_diffrn_measurement_method '\w scans'
_diffrn_orient_matrix_UB_11 0.0483504000
_diffrn_orient_matrix_UB_12 -0.0153800000
_diffrn_orient_matrix_UB_13 0.0391449000
_diffrn_orient_matrix_UB_21 0.0504880000
_diffrn_orient_matrix_UB_22 -0.0319034000
_diffrn_orient_matrix_UB_23 -0.0346254000
_diffrn_orient_matrix_UB_31 0.0357047000
_diffrn_orient_matrix_UB_32 0.0538885000
_diffrn_orient_matrix_UB_33 -0.0312907000
_diffrn_radiation_monochromator mirror
_diffrn_radiation_probe x-ray
_diffrn_radiation_type MoK\a
_diffrn_radiation_wavelength 0.71073
_diffrn_reflns_av_R_equivalents 0.0554
_diffrn_reflns_av_unetI/netI 0.1172
_diffrn_reflns_Laue_measured_fraction_full 0.998
_diffrn_reflns_Laue_measured_fraction_max 0.998
_diffrn_reflns_limit_h_max 11
_diffrn_reflns_limit_h_min -11
_diffrn_reflns_limit_k_max 14
_diffrn_reflns_limit_k_min -13
_diffrn_reflns_limit_l_max 15
_diffrn_reflns_limit_l_min -15
_diffrn_reflns_number 8519
_diffrn_reflns_point_group_measured_fraction_full 0.998
_diffrn_reflns_point_group_measured_fraction_max 0.998
_diffrn_reflns_theta_full 25.242
_diffrn_reflns_theta_max 26.021
_diffrn_reflns_theta_min 3.431
_diffrn_source 'SuperNova (Mo) X-ray Source'
_exptl_absorpt_coefficient_mu 7.416
_exptl_absorpt_correction_T_max 1.00000
_exptl_absorpt_correction_T_min 0.82433
_exptl_absorpt_correction_type multi-scan
_exptl_absorpt_process_details
;
CrysAlisPro, Agilent Technologies,
Version 1.171.37.35 (release 13-08-2014 CrysAlis171 .NET)
(compiled Aug 13 2014,18:06:01)
Empirical absorption correction using spherical harmonics,
 implemented in SCALE3 ABSPACK scaling algorithm.
;
_exptl_crystal_colour 'clear dark brown'
_exptl_crystal_colour_lustre clear
_exptl_crystal_colour_modifier dark
_exptl_crystal_colour_primary brown
_exptl_crystal_density_diffrn 2.164
_exptl_crystal_description block
_exptl_crystal_F_000 788
_exptl_crystal_size_max 0.21
_exptl_crystal_size_mid 0.17
_exptl_crystal_size_min 0.16
_refine_diff_density_max 0.797
_refine_diff_density_min -0.694
_refine_diff_density_rms 0.142
_refine_ls_extinction_coef .
_refine_ls_extinction_method none
_refine_ls_goodness_of_fit_ref 1.029
_refine_ls_hydrogen_treatment mixed
_refine_ls_matrix_type full
_refine_ls_number_parameters 314
_refine_ls_number_reflns 4944
_refine_ls_number_restraints 3
_refine_ls_restrained_S_all 1.029
_refine_ls_R_factor_all 0.1211
_refine_ls_R_factor_gt 0.0641
_refine_ls_shift/su_max 0.003
_refine_ls_shift/su_mean 0.000
_refine_ls_structure_factor_coef Fsqd
_refine_ls_weighting_details 'w=1/[\s^2^(Fo^2^)+(0.0250P)^2^] where P=(Fo^2^+2Fc^2^)/3'
_refine_ls_weighting_scheme calc
_refine_ls_wR_factor_gt 0.0966
_refine_ls_wR_factor_ref 0.1246
_reflns_Friedel_coverage 0.000
_reflns_Friedel_fraction_full .
_reflns_Friedel_fraction_max .
_reflns_number_gt 2869
_reflns_number_total 4944
_reflns_threshold_expression 'I > 2\s(I)'
_cod_data_source_file suppl_ncrs-2017-0008_suppl.cif
_cod_data_source_block d883
_cod_database_code 8106701
_shelx_space_group_comment
;
The symmetry employed for this shelxl refinement is uniquely defined
by the following loop, which should always be used as a source of
symmetry information in preference to the above space-group names.
They are only intended as comments.
;
_reflns_odcompleteness_completeness 99.77
_reflns_odcompleteness_iscentric 1
_reflns_odcompleteness_theta 26.32
_olex2_refinement_description
;
1. Fixed Uiso
 At 1.2 times of:
  All C(H) groups
 At 1.5 times of:
  All C(H,H,H) groups, All O(H) groups
2. Restrained distances
 O6-H6
 0.85 with sigma of 0.01
 C18-H6
 1.884152 with sigma of 0.02
 Mn1-H6
 2.761065 with sigma of 0.02
3.a Ternary CH refined with riding coordinates:
 C7(H7), C8(H8), C11(H11)
3.b Aromatic/amide H refined with riding coordinates:
 C3(H3), C5(H5), C15(H15), C17(H17)
3.c Idealised Me refined as rotating group:
 C10(H10A,H10B,H10C), C18(H18A,H18B,H18C), C19(H19A,H19B,H19C), C20(H20A,H20B,
 H20C)
;
_shelx_shelxl_version_number 2014/7
_olex2_submission_special_instructions 'No special instructions were received'

loop_
_space_group_symop_operation_xyz
'x, y, z'
'-x, -y, -z'

loop_
_atom_site_label
_atom_site_type_symbol
_atom_site_fract_x
_atom_site_fract_y
_atom_site_fract_z
_atom_site_U_iso_or_equiv
_atom_site_adp_type
_atom_site_occupancy
_atom_site_site_symmetry_order
_atom_site_calc_flag
_atom_site_refinement_flags_posn
_atom_site_refinement_flags_adp
_atom_site_refinement_flags_occupancy
_atom_site_disorder_assembly
_atom_site_disorder_group
Br1 Br 0.56805(10) 0.22317(8) 0.18224(9) 0.0514(3) Uani 1 1 d . . . . .
Br2 Br 0.22280(12) -0.05344(10) 0.06069(10) 0.0728(4) Uani 1 1 d . . . . .
Br3 Br -0.45158(12) 0.75297(9) 0.20027(10) 0.0647(3) Uani 1 1 d . . . . .
Br4 Br -0.26288(12) 0.46933(10) -0.10156(9) 0.0649(3) Uani 1 1 d . . . . .
Mn1 Mn 0.14549(12) 0.29337(10) 0.46537(11) 0.0308(3) Uani 1 1 d D . . . .
Mn2 Mn -0.13439(12) 0.48138(10) 0.44692(11) 0.0293(3) Uani 1 1 d . . . . .
O1 O 0.2925(5) 0.2408(4) 0.3561(5) 0.0387(14) Uani 1 1 d . . . . .
O2 O 0.0369(5) 0.1642(4) 0.4952(5) 0.0343(13) Uani 1 1 d . . . . .
O3 O -0.2724(5) 0.3312(5) 0.4843(5) 0.0401(15) Uani 1 1 d . . . . .
O4 O 0.0036(5) 0.4113(4) 0.3475(4) 0.0292(12) Uani 1 1 d . . . . .
O5 O -0.2354(6) 0.5774(4) 0.3304(5) 0.0378(14) Uani 1 1 d . . . . .
O6 O 0.2476(7) 0.2076(5) 0.6182(5) 0.0480(17) Uani 1 1 d D . . . .
H6 H 0.272(9) 0.2542(17) 0.650(4) 0.072 Uiso 1 1 d DR . . . .
O7 O -0.2494(5) 0.5650(4) 0.5520(4) 0.0296(12) Uani 1 1 d . . . . .
O8 O 0.0163(5) 0.6204(4) 0.4375(4) 0.0268(12) Uani 1 1 d . . . . .
C1 C 0.2743(9) 0.1731(6) 0.2942(7) 0.033(2) Uani 1 1 d . . . . .
C2 C 0.3880(9) 0.1500(7) 0.2109(8) 0.042(2) Uani 1 1 d . . . . .
C3 C 0.3769(9) 0.0852(7) 0.1393(8) 0.047(2) Uani 1 1 d . . . . .
H3 H 0.4559 0.0746 0.0812 0.056 Uiso 1 1 calc R . . . .
C4 C 0.2448(10) 0.0370(7) 0.1568(8) 0.042(2) Uani 1 1 d . . . . .
C5 C 0.1286(9) 0.0530(7) 0.2417(8) 0.044(2) Uani 1 1 d . . . . .
H5 H 0.0414 0.0175 0.2537 0.052 Uiso 1 1 calc R . . . .
C6 C 0.1396(8) 0.1221(7) 0.3106(7) 0.033(2) Uani 1 1 d . . . . .
C7 C 0.0056(8) 0.1396(6) 0.4013(7) 0.032(2) Uani 1 1 d . . . . .
H7 H -0.0400 0.0622 0.4325 0.039 Uiso 1 1 calc R . . . .
C8 C -0.1144(8) 0.2376(6) 0.3495(7) 0.0318(19) Uani 1 1 d . . . . .
H8 H -0.1483 0.2076 0.2964 0.038 Uiso 1 1 calc R . . . .
C9 C -0.2444(8) 0.2454(7) 0.4436(7) 0.034(2) Uani 1 1 d . . . . .
C10 C -0.3434(9) 0.1441(7) 0.4953(8) 0.057(3) Uani 1 1 d . . . . .
H10A H -0.3166 0.0918 0.5654 0.085 Uiso 1 1 calc GR . . . .
H10B H -0.3331 0.0983 0.4425 0.085 Uiso 1 1 calc GR . . . .
H10C H -0.4443 0.1770 0.5111 0.085 Uiso 1 1 calc GR . . . .
C11 C -0.0478(8) 0.3612(6) 0.2775(7) 0.0310(19) Uani 1 1 d . . . . .
H11 H 0.0396 0.3420 0.2230 0.037 Uiso 1 1 calc R . . . .
C12 C -0.1521(8) 0.4481(7) 0.2057(7) 0.0306(19) Uani 1 1 d . . . . .
C13 C -0.2384(8) 0.5473(7) 0.2360(7) 0.0319(19) Uani 1 1 d . . . . .
C14 C -0.3330(9) 0.6200(7) 0.1633(7) 0.039(2) Uani 1 1 d . . . . .
C15 C -0.3404(9) 0.5969(8) 0.0631(8) 0.045(2) Uani 1 1 d . . . . .
H15 H -0.4034 0.6457 0.0160 0.054 Uiso 1 1 calc R . . . .
C16 C -0.2514(9) 0.4992(7) 0.0348(7) 0.041(2) Uani 1 1 d . . . . .
C17 C -0.1599(9) 0.4277(7) 0.1042(7) 0.036(2) Uani 1 1 d . . . . .
H17 H -0.1009 0.3635 0.0833 0.044 Uiso 1 1 calc R . . . .
C18 C 0.2585(12) 0.0883(8) 0.6869(10) 0.084(4) Uani 1 1 d D . . . .
H18A H 0.2223 0.0374 0.6544 0.126 Uiso 1 1 calc GR . . . .
H18B H 0.2005 0.0821 0.7624 0.126 Uiso 1 1 calc GR . . . .
H18C H 0.3601 0.0625 0.6915 0.126 Uiso 1 1 calc GR . . . .
C19 C -0.4033(8) 0.5562(7) 0.5954(8) 0.053(3) Uani 1 1 d . . . . .
H19A H -0.4339 0.5889 0.6589 0.079 Uiso 1 1 calc GR . . . .
H19B H -0.4239 0.4724 0.6207 0.079 Uiso 1 1 calc GR . . . .
H19C H -0.4564 0.6013 0.5360 0.079 Uiso 1 1 calc GR . . . .
C20 C 0.0907(9) 0.6873(7) 0.3260(7) 0.040(2) Uani 1 1 d . . . . .
H20A H 0.0218 0.7155 0.2754 0.060 Uiso 1 1 calc GR . . . .
H20B H 0.1696 0.6356 0.2964 0.060 Uiso 1 1 calc GR . . . .
H20C H 0.1306 0.7556 0.3314 0.060 Uiso 1 1 calc GR . . . .

loop_
_atom_site_aniso_label
_atom_site_aniso_U_11
_atom_site_aniso_U_22
_atom_site_aniso_U_33
_atom_site_aniso_U_23
_atom_site_aniso_U_13
_atom_site_aniso_U_12
Br1 0.0363(5) 0.0624(6) 0.0569(7) -0.0247(5) -0.0027(5) -0.0041(4)
Br2 0.0698(8) 0.0974(8) 0.0735(9) -0.0610(7) -0.0054(6) -0.0094(6)
Br3 0.0709(7) 0.0623(6) 0.0672(8) -0.0266(6) -0.0378(6) 0.0286(5)
Br4 0.0738(8) 0.0943(8) 0.0366(7) -0.0255(6) -0.0184(6) -0.0125(6)
Mn1 0.0270(7) 0.0337(7) 0.0345(8) -0.0162(6) -0.0075(6) 0.0046(5)
Mn2 0.0270(7) 0.0347(7) 0.0292(8) -0.0146(6) -0.0090(6) 0.0048(5)
O1 0.027(3) 0.051(3) 0.045(4) -0.029(3) 0.000(3) 0.001(3)
O2 0.037(3) 0.034(3) 0.031(4) -0.011(3) -0.007(3) 0.001(2)
O3 0.031(3) 0.044(3) 0.053(4) -0.029(3) -0.002(3) -0.002(3)
O4 0.028(3) 0.038(3) 0.026(3) -0.016(3) -0.009(3) 0.003(2)
O5 0.039(3) 0.041(3) 0.037(4) -0.019(3) -0.017(3) 0.015(3)
O6 0.061(4) 0.030(3) 0.057(5) -0.012(3) -0.031(4) 0.011(3)
O7 0.022(3) 0.036(3) 0.031(4) -0.016(3) -0.003(3) 0.005(2)
O8 0.027(3) 0.026(3) 0.026(3) -0.009(2) -0.004(3) -0.002(2)
C1 0.037(5) 0.027(4) 0.034(6) -0.012(4) -0.009(4) 0.005(4)
C2 0.043(5) 0.051(5) 0.034(6) -0.022(4) -0.001(4) -0.002(4)
C3 0.041(6) 0.067(6) 0.034(6) -0.024(5) -0.008(5) 0.011(5)
C4 0.043(5) 0.043(5) 0.053(7) -0.032(5) -0.016(5) 0.005(4)
C5 0.040(5) 0.043(5) 0.062(7) -0.034(5) -0.018(5) 0.004(4)
C6 0.025(4) 0.040(5) 0.036(6) -0.019(4) -0.004(4) 0.008(4)
C7 0.039(5) 0.021(4) 0.041(6) -0.008(4) -0.015(4) -0.006(4)
C8 0.030(5) 0.039(5) 0.037(6) -0.023(4) -0.014(4) 0.004(4)
C9 0.028(5) 0.032(5) 0.038(6) -0.005(4) -0.011(4) 0.002(4)
C10 0.060(7) 0.049(6) 0.054(7) -0.018(5) 0.009(5) -0.012(5)
C11 0.029(4) 0.041(5) 0.027(5) -0.019(4) -0.010(4) 0.008(4)
C12 0.025(4) 0.040(5) 0.028(5) -0.010(4) -0.006(4) -0.004(4)
C13 0.027(5) 0.042(5) 0.021(5) -0.005(4) -0.001(4) -0.003(4)
C14 0.035(5) 0.046(5) 0.037(6) -0.011(4) -0.016(4) -0.002(4)
C15 0.036(5) 0.060(6) 0.043(6) -0.012(5) -0.021(5) -0.001(4)
C16 0.043(6) 0.048(5) 0.034(6) -0.009(4) -0.010(5) -0.009(4)
C17 0.045(5) 0.037(5) 0.026(5) -0.010(4) -0.007(4) -0.003(4)
C18 0.097(9) 0.074(8) 0.084(10) -0.009(7) -0.040(8) -0.013(7)
C19 0.024(5) 0.066(6) 0.081(8) -0.048(6) -0.005(5) 0.006(4)
C20 0.042(5) 0.044(5) 0.033(6) -0.015(4) 0.002(4) -0.007(4)

loop_
_atom_type_symbol
_atom_type_description
_atom_type_scat_dispersion_real
_atom_type_scat_dispersion_imag
_atom_type_scat_source
C C 0.0033 0.0016 'International Tables Vol C Tables 4.2.6.8 and 6.1.1.4'
H H 0.0000 0.0000 'International Tables Vol C Tables 4.2.6.8 and 6.1.1.4'
Br Br -0.2901 2.4595 'International Tables Vol C Tables 4.2.6.8 and 6.1.1.4'
Mn Mn 0.3368 0.7283 'International Tables Vol C Tables 4.2.6.8 and 6.1.1.4'
O O 0.0106 0.0060 'International Tables Vol C Tables 4.2.6.8 and 6.1.1.4'

loop_
_geom_angle_atom_site_label_1
_geom_angle_atom_site_label_2
_geom_angle_atom_site_label_3
_geom_angle
_geom_angle_site_symmetry_1
_geom_angle_site_symmetry_3
Mn2 Mn1 Mn2 62.41(4) . 2_566
O1 Mn1 Mn2 128.74(16) . 2_566
O1 Mn1 Mn2 133.27(17) . .
O1 Mn1 O4 98.0(2) . .
O1 Mn1 O6 98.8(2) . .
O1 Mn1 O7 93.3(2) . 2_566
O1 Mn1 O8 169.9(2) . 2_566
O2 Mn1 Mn2 138.71(18) . 2_566
O2 Mn1 Mn2 92.71(16) . .
O2 Mn1 O1 92.5(2) . .
O2 Mn1 O4 90.7(2) . .
O2 Mn1 O6 93.6(2) . .
O2 Mn1 O7 174.1(2) . 2_566
O2 Mn1 O8 93.7(2) . 2_566
O4 Mn1 Mn2 35.58(13) . .
O4 Mn1 Mn2 86.22(13) . 2_566
O4 Mn1 O6 162.5(2) . .
O6 Mn1 Mn2 127.11(17) . .
O6 Mn1 Mn2 79.34(14) . 2_566
O7 Mn1 Mn2 84.43(14) 2_566 .
O7 Mn1 Mn2 35.49(15) 2_566 2_566
O7 Mn1 O4 89.95(18) 2_566 .
O7 Mn1 O6 84.1(2) 2_566 .
O7 Mn1 O8 80.83(19) 2_566 2_566
O8 Mn1 Mn2 46.00(12) 2_566 2_566
O8 Mn1 Mn2 38.44(13) 2_566 .
O8 Mn1 O4 74.02(19) 2_566 .
O8 Mn1 O6 88.7(2) 2_566 .
Mn1 Mn2 Mn1 117.59(4) . 2_566
O3 Mn2 Mn1 136.82(16) . 2_566
O3 Mn2 Mn1 89.43(14) . .
O3 Mn2 O8 170.5(2) . .
O4 Mn2 Mn1 134.74(15) . 2_566
O4 Mn2 Mn1 43.79(15) . .
O4 Mn2 O3 88.3(2) . .
O4 Mn2 O5 93.1(2) . .
O4 Mn2 O7 170.5(2) . .
O4 Mn2 O8 83.6(2) . 2_566
O4 Mn2 O8 94.24(19) . .
O5 Mn2 Mn1 136.88(18) . .
O5 Mn2 Mn1 90.46(16) . 2_566
O5 Mn2 O3 90.6(2) . .
O5 Mn2 O7 91.1(2) . .
O5 Mn2 O8 98.31(19) . .
O5 Mn2 O8 176.4(2) . 2_566
O7 Mn2 Mn1 36.63(14) . 2_566
O7 Mn2 Mn1 131.25(15) . .
O7 Mn2 O3 100.2(2) . .
O7 Mn2 O8 91.9(2) . 2_566
O7 Mn2 O8 76.72(19) . .
O8 Mn2 Mn1 86.12(12) . .
O8 Mn2 Mn1 40.72(13) . 2_566
O8 Mn2 Mn1 90.76(14) 2_566 2_566
O8 Mn2 Mn1 39.85(15) 2_566 .
O8 Mn2 O3 90.77(19) 2_566 .
O8 Mn2 O8 80.47(18) 2_566 .
C1 O1 Mn1 126.2(5) . .
C7 O2 Mn1 118.0(5) . .
C9 O3 Mn2 127.1(5) . .
Mn2 O4 Mn1 100.6(2) . .
C11 O4 Mn1 118.8(4) . .
C11 O4 Mn2 118.5(4) . .
C13 O5 Mn2 124.2(5) . .
Mn1 O6 H6 118.2(15) . .
C18 O6 Mn1 131.1(6) . .
C18 O6 H6 109.7(16) . .
Mn2 O7 Mn1 107.9(2) . 2_566
C19 O7 Mn1 124.1(4) . 2_566
C19 O7 Mn2 123.3(4) . .
Mn1 O8 Mn2 93.28(18) 2_566 .
Mn2 O8 Mn1 101.7(2) 2_566 2_566
Mn2 O8 Mn2 99.53(18) 2_566 .
C20 O8 Mn1 120.4(4) . 2_566
C20 O8 Mn2 119.6(4) . 2_566
C20 O8 Mn2 117.4(4) . .
O1 C1 C2 120.0(7) . .
O1 C1 C6 122.8(7) . .
C2 C1 C6 117.2(8) . .
C1 C2 Br1 118.2(6) . .
C1 C2 C3 123.8(8) . .
C3 C2 Br1 117.7(7) . .
C2 C3 H3 121.1 . .
C4 C3 C2 117.7(8) . .
C4 C3 H3 121.1 . .
C3 C4 Br2 119.7(7) . .
C5 C4 Br2 119.2(6) . .
C5 C4 C3 121.1(8) . .
C4 C5 H5 119.7 . .
C4 C5 C6 120.6(7) . .
C6 C5 H5 119.7 . .
C1 C6 C7 122.4(7) . .
C5 C6 C1 119.5(8) . .
C5 C6 C7 118.2(7) . .
O2 C7 C6 115.1(6) . .
O2 C7 H7 106.3 . .
O2 C7 C8 109.9(6) . .
C6 C7 H7 106.3 . .
C6 C7 C8 112.4(7) . .
C8 C7 H7 106.3 . .
C7 C8 H8 107.0 . .
C9 C8 C7 108.8(6) . .
C9 C8 H8 107.0 . .
C9 C8 C11 115.0(6) . .
C11 C8 C7 111.7(6) . .
C11 C8 H8 107.0 . .
O3 C9 C8 122.8(7) . .
O3 C9 C10 117.4(8) . .
C8 C9 C10 119.7(7) . .
C9 C10 H10A 109.5 . .
C9 C10 H10B 109.5 . .
C9 C10 H10C 109.5 . .
H10A C10 H10B 109.5 . .
H10A C10 H10C 109.5 . .
H10B C10 H10C 109.5 . .
O4 C11 C8 110.8(6) . .
O4 C11 H11 106.3 . .
O4 C11 C12 114.2(6) . .
C8 C11 H11 106.3 . .
C12 C11 C8 112.4(6) . .
C12 C11 H11 106.3 . .
C13 C12 C11 123.5(7) . .
C17 C12 C11 117.3(7) . .
C17 C12 C13 119.2(8) . .
O5 C13 C12 124.0(7) . .
O5 C13 C14 117.9(7) . .
C12 C13 C14 118.1(8) . .
C13 C14 Br3 119.8(6) . .
C15 C14 Br3 118.5(6) . .
C15 C14 C13 121.7(8) . .
C14 C15 H15 120.7 . .
C14 C15 C16 118.6(8) . .
C16 C15 H15 120.7 . .
C15 C16 Br4 118.0(6) . .
C17 C16 Br4 121.4(7) . .
C17 C16 C15 120.5(8) . .
C12 C17 H17 119.1 . .
C16 C17 C12 121.8(8) . .
C16 C17 H17 119.1 . .
O6 C18 H18A 109.5 . .
O6 C18 H18B 109.5 . .
O6 C18 H18C 109.5 . .
H18A C18 H18B 109.5 . .
H18A C18 H18C 109.5 . .
H18B C18 H18C 109.5 . .
O7 C19 H19A 109.5 . .
O7 C19 H19B 109.5 . .
O7 C19 H19C 109.5 . .
H19A C19 H19B 109.5 . .
H19A C19 H19C 109.5 . .
H19B C19 H19C 109.5 . .
O8 C20 H20A 109.5 . .
O8 C20 H20B 109.5 . .
O8 C20 H20C 109.5 . .
H20A C20 H20B 109.5 . .
H20A C20 H20C 109.5 . .
H20B C20 H20C 109.5 . .

loop_
_geom_bond_atom_site_label_1
_geom_bond_atom_site_label_2
_geom_bond_distance
_geom_bond_site_symmetry_2
Br1 C2 1.910(8) .
Br2 C4 1.909(8) .
Br3 C14 1.882(8) .
Br4 C16 1.889(9) .
Mn1 Mn2 3.1475(16) 2_566
Mn1 Mn2 3.1426(16) .
Mn1 O1 1.879(5) .
Mn1 O2 1.836(5) .
Mn1 O4 2.213(5) .
Mn1 O6 2.222(6) .
Mn1 O7 1.973(5) 2_566
Mn1 O8 2.057(5) 2_566
Mn2 Mn1 3.1474(16) 2_566
Mn2 O3 2.200(5) .
Mn2 O4 1.860(5) .
Mn2 O5 1.887(5) .
Mn2 O7 1.920(5) .
Mn2 O8 1.995(5) 2_566
Mn2 O8 2.268(4) .
O1 C1 1.331(9) .
O2 C7 1.407(9) .
O3 C9 1.234(9) .
O4 C11 1.405(8) .
O5 C13 1.351(9) .
O6 H6 0.858(9) .
O6 C18 1.382(9) .
O7 Mn1 1.973(5) 2_566
O7 C19 1.417(8) .
O8 Mn1 2.057(5) 2_566
O8 Mn2 1.995(5) 2_566
O8 C20 1.430(8) .
C1 C2 1.363(11) .
C1 C6 1.418(10) .
C2 C3 1.383(11) .
C3 H3 0.9300 .
C3 C4 1.376(10) .
C4 C5 1.366(11) .
C5 H5 0.9300 .
C5 C6 1.392(10) .
C6 C7 1.514(11) .
C7 H7 0.9800 .
C7 C8 1.568(9) .
C8 H8 0.9800 .
C8 C9 1.493(11) .
C8 C11 1.564(10) .
C9 C10 1.493(10) .
C10 H10A 0.9600 .
C10 H10B 0.9600 .
C10 H10C 0.9600 .
C11 H11 0.9800 .
C11 C12 1.520(9) .
C12 C13 1.408(10) .
C12 C17 1.394(10) .
C13 C14 1.410(10) .
C14 C15 1.391(11) .
C15 H15 0.9300 .
C15 C16 1.396(11) .
C16 C17 1.360(10) .
C17 H17 0.9300 .
C18 H18A 0.9600 .
C18 H18B 0.9600 .
C18 H18C 0.9600 .
C19 H19A 0.9600 .
C19 H19B 0.9600 .
C19 H19C 0.9600 .
C20 H20A 0.9600 .
C20 H20B 0.9600 .
C20 H20C 0.9600 .

loop_
_geom_torsion_atom_site_label_1
_geom_torsion_atom_site_label_2
_geom_torsion_atom_site_label_3
_geom_torsion_atom_site_label_4
_geom_torsion
_geom_torsion_site_symmetry_1
_geom_torsion_site_symmetry_2
_geom_torsion_site_symmetry_3
_geom_torsion_site_symmetry_4
Br1 C2 C3 C4 -177.2(6) . . . .
Br2 C4 C5 C6 -177.8(6) . . . .
Br3 C14 C15 C16 179.3(6) . . . .
Br4 C16 C17 C12 -179.2(6) . . . .
Mn1 Mn2 O4 Mn1 84.7(2) 2_566 . . .
Mn1 Mn2 O4 C11 131.3(5) . . . .
Mn1 Mn2 O4 C11 -144.0(4) 2_566 . . .
Mn1 Mn2 O5 C13 162.0(6) 2_566 . . .
Mn1 Mn2 O5 C13 28.7(7) . . . .
Mn1 O1 C1 C2 174.5(6) . . . .
Mn1 O1 C1 C6 -5.6(11) . . . .
Mn1 O2 C7 C6 54.9(7) . . . .
Mn1 O2 C7 C8 -73.2(7) . . . .
Mn1 O4 C11 C8 48.1(7) . . . .
Mn1 O4 C11 C12 176.3(5) . . . .
Mn2 Mn1 O1 C1 -69.7(6) . . . .
Mn2 Mn1 O1 C1 -156.2(5) 2_566 . . .
Mn2 Mn1 O2 C7 132.8(4) 2_566 . . .
Mn2 Mn1 O2 C7 83.3(5) . . . .
Mn2 O3 C9 C8 -6.9(11) . . . .
Mn2 O3 C9 C10 170.7(5) . . . .
Mn2 O4 C11 C8 -74.4(6) . . . .
Mn2 O4 C11 C12 53.7(8) . . . .
Mn2 O5 C13 C12 -8.1(10) . . . .
Mn2 O5 C13 C14 172.3(5) . . . .
O1 Mn1 O2 C7 -50.3(5) . . . .
O1 C1 C2 Br1 -2.8(11) . . . .
O1 C1 C2 C3 -177.0(7) . . . .
O1 C1 C6 C5 179.5(7) . . . .
O1 C1 C6 C7 -0.7(12) . . . .
O2 Mn1 O1 C1 26.4(6) . . . .
O2 C7 C8 C9 -52.6(8) . . . .
O2 C7 C8 C11 75.4(8) . . . .
O3 Mn2 O4 Mn1 -91.0(2) . . . .
O3 Mn2 O4 C11 40.3(5) . . . .
O3 Mn2 O5 C13 -61.2(6) . . . .
O4 Mn1 O1 C1 -64.7(6) . . . .
O4 Mn1 O2 C7 47.7(5) . . . .
O4 Mn2 O5 C13 27.1(6) . . . .
O4 C11 C12 C13 -25.0(10) . . . .
O4 C11 C12 C17 154.3(7) . . . .
O5 Mn2 O4 Mn1 178.5(2) . . . .
O5 Mn2 O4 C11 -50.2(5) . . . .
O5 C13 C14 Br3 -0.7(10) . . . .
O5 C13 C14 C15 178.6(7) . . . .
O6 Mn1 O1 C1 120.4(6) . . . .
O6 Mn1 O2 C7 -149.3(5) . . . .
O7 Mn1 O1 C1 -155.1(6) 2_566 . . .
O7 Mn2 O5 C13 -161.4(6) . . . .
O8 Mn1 O1 C1 -101.4(12) 2_566 . . .
O8 Mn1 O2 C7 121.8(5) 2_566 . . .
O8 Mn2 O4 Mn1 0.00(18) 2_566 . . .
O8 Mn2 O4 Mn1 79.90(19) . . . .
O8 Mn2 O4 C11 131.3(5) 2_566 . . .
O8 Mn2 O4 C11 -148.8(5) . . . .
O8 Mn2 O5 C13 121.9(6) . . . .
C1 C2 C3 C4 -2.9(14) . . . .
C1 C6 C7 O2 -24.7(10) . . . .
C1 C6 C7 C8 102.2(8) . . . .
C2 C1 C6 C5 -0.7(11) . . . .
C2 C1 C6 C7 179.2(7) . . . .
C2 C3 C4 Br2 -179.9(6) . . . .
C2 C3 C4 C5 0.2(13) . . . .
C3 C4 C5 C6 2.0(13) . . . .
C4 C5 C6 C1 -1.8(13) . . . .
C4 C5 C6 C7 178.3(7) . . . .
C5 C6 C7 O2 155.2(7) . . . .
C5 C6 C7 C8 -78.0(9) . . . .
C6 C1 C2 Br1 177.3(6) . . . .
C6 C1 C2 C3 3.1(13) . . . .
C6 C7 C8 C9 177.8(6) . . . .
C6 C7 C8 C11 -54.2(8) . . . .
C7 C8 C9 O3 106.1(8) . . . .
C7 C8 C9 C10 -71.5(9) . . . .
C7 C8 C11 O4 -63.4(8) . . . .
C7 C8 C11 C12 167.5(6) . . . .
C8 C11 C12 C13 102.3(8) . . . .
C8 C11 C12 C17 -78.4(9) . . . .
C9 C8 C11 O4 61.3(8) . . . .
C9 C8 C11 C12 -67.9(9) . . . .
C11 C8 C9 O3 -20.0(11) . . . .
C11 C8 C9 C10 162.3(7) . . . .
C11 C12 C13 O5 1.5(12) . . . .
C11 C12 C13 C14 -178.8(7) . . . .
C11 C12 C17 C16 179.0(7) . . . .
C12 C13 C14 Br3 179.6(5) . . . .
C12 C13 C14 C15 -1.1(12) . . . .
C13 C12 C17 C16 -1.7(12) . . . .
C13 C14 C15 C16 0.0(12) . . . .
C14 C15 C16 Br4 -180.0(6) . . . .
C14 C15 C16 C17 0.3(12) . . . .
C15 C16 C17 C12 0.6(12) . . . .
C17 C12 C13 O5 -177.7(7) . . . .
C17 C12 C13 C14 1.9(11) . . . .
